data_7006138
loop_
_publ_author_name
'Pierce, Glesni A.'
'Coombs, Natalie D.'
'Willock, David J.'
'Day, Joanna K.'
'Stasch, Andreas'
'Aldridge, Simon'

_publ_section_title
;
 Insertion reactions of dicyclohexylcarbodiimide with aminoboranes,
 -boryls and -borylenes.
;
_journal_issue 39
_journal_name_full 'Dalton transactions (Cambridge, England : 2003)'
_journal_page_first 4405
_journal_page_last 4412
_journal_paper_doi 10.1039/b709249k
_journal_year 2007
_chemical_formula_sum 'C19 H15 B Cl Fe N O2'
_chemical_formula_weight 391.43
_chemical_name_systematic
;
?
;
_space_group_IT_number 14
_symmetry_cell_setting monoclinic
_symmetry_space_group_name_Hall '-P 2ybc'
_symmetry_space_group_name_H-M 'P 1 21/c 1'
_atom_sites_solution_hydrogens geom
_atom_sites_solution_primary direct
_atom_sites_solution_secondary difmap
_audit_creation_method SHELXL-97
_cell_angle_alpha 90.00
_cell_angle_beta 91.75(3)
_cell_angle_gamma 90.00
_cell_formula_units_Z 4
_cell_length_a 7.7084(15)
_cell_length_b 15.878(3)
_cell_length_c 14.297(3)
_cell_measurement_temperature 150(2)
_cell_volume 1749.1(6)
_computing_structure_refinement 'SHELXL-97 (Sheldrick, 1997)'
_computing_structure_solution 'SHELXS-97 (Sheldrick, 1990)'
_diffrn_ambient_temperature 150(2)
_diffrn_measured_fraction_theta_full 0.996
_diffrn_measured_fraction_theta_max 0.996
_diffrn_measurement_device_type 'Nonius Kappa CCD'
_diffrn_radiation_monochromator graphite
_diffrn_radiation_source 'fine-focus sealed tube'
_diffrn_radiation_type MoK\a
_diffrn_radiation_wavelength 0.71073
_diffrn_reflns_av_R_equivalents 0.0347
_diffrn_reflns_av_sigmaI/netI 0.0531
_diffrn_reflns_limit_h_max 9
_diffrn_reflns_limit_h_min -9
_diffrn_reflns_limit_k_max 20
_diffrn_reflns_limit_k_min -20
_diffrn_reflns_limit_l_max 18
_diffrn_reflns_limit_l_min -18
_diffrn_reflns_number 7380
_diffrn_reflns_theta_full 26.99
_diffrn_reflns_theta_max 26.99
_diffrn_reflns_theta_min 2.94
_exptl_absorpt_coefficient_mu 1.026
_exptl_absorpt_correction_T_max 0.943
_exptl_absorpt_correction_T_min 0.696
_exptl_absorpt_correction_type multi-scan
_exptl_absorpt_process_details 'Sortav (Blessing, 1995)'
_exptl_crystal_colour colourless
_exptl_crystal_density_diffrn 1.487
_exptl_crystal_density_method 'not measured'
_exptl_crystal_description plate
_exptl_crystal_F_000 800
_exptl_crystal_size_max 0.30
_exptl_crystal_size_mid 0.20
_exptl_crystal_size_min 0.06
_refine_diff_density_max 0.306
_refine_diff_density_min -0.331
_refine_diff_density_rms 0.066
_refine_ls_extinction_method none
_refine_ls_goodness_of_fit_ref 1.050
_refine_ls_hydrogen_treatment constr
_refine_ls_matrix_type full
_refine_ls_number_parameters 226
_refine_ls_number_reflns 3811
_refine_ls_number_restraints 0
_refine_ls_restrained_S_all 1.050
_refine_ls_R_factor_all 0.0552
_refine_ls_R_factor_gt 0.0363
_refine_ls_shift/su_max 0.001
_refine_ls_shift/su_mean 0.000
_refine_ls_structure_factor_coef Fsqd
_refine_ls_weighting_details 'calc w=1/[\s^2^(Fo^2^)+(0.0225P)^2^+0.8035P] where P=(Fo^2^+2Fc^2^)/3'
_refine_ls_weighting_scheme calc
_refine_ls_wR_factor_gt 0.0747
_refine_ls_wR_factor_ref 0.0816
_reflns_number_gt 2949
_reflns_number_total 3811
_reflns_threshold_expression >2sigma(I)
_cod_data_source_file b709249k.txt
_cod_data_source_block asSA09
_cod_depositor_comments
;
The following automatic conversions were performed:
'_exptl_absorpt_correction_type' value 'multi scan' changed to
'multi-scan' according to
'/home/saulius/struct/CIF-dictionaries/cif_core.dic' dictionary named
'cif_core.dic' version 2.4.1 from 2010-06-29.

Automatic conversion script
Id: cif_fix_enum 1527 2010-12-29 10:47:43Z saulius 
;
_cod_original_cell_volume 1749.0(6)
_cod_original_sg_symbol_H-M P2(1)/c
_cod_database_code 7006138

loop_
_symmetry_equiv_pos_as_xyz
'x, y, z'
'-x, y+1/2, -z+1/2'
'-x, -y, -z'
'x, -y-1/2, z-1/2'

loop_
_atom_site_label
_atom_site_type_symbol
_atom_site_fract_x
_atom_site_fract_y
_atom_site_fract_z
_atom_site_U_iso_or_equiv
_atom_site_adp_type
_atom_site_occupancy
_atom_site_symmetry_multiplicity
_atom_site_calc_flag
_atom_site_refinement_flags
_atom_site_disorder_assembly
_atom_site_disorder_group
Fe1 Fe 0.31746(4) 0.401452(18) 0.59884(2) 0.02125(10) Uani 1 1 d . . .
Cl1 Cl 0.06348(8) 0.25325(4) 0.51458(5) 0.04096(17) Uani 1 1 d . . .
O1 O 0.2409(2) 0.42241(12) 0.40106(11) 0.0434(5) Uani 1 1 d . . .
N1 N 0.3485(2) 0.20587(11) 0.61786(11) 0.0228(4) Uani 1 1 d . . .
C1 C 0.2724(3) 0.41352(14) 0.47952(16) 0.0280(5) Uani 1 1 d . . .
B1 B 0.2616(3) 0.27785(16) 0.58216(17) 0.0234(5) Uani 1 1 d . . .
O2 O 0.6822(2) 0.37499(11) 0.56516(13) 0.0423(4) Uani 1 1 d . . .
C2 C 0.5375(3) 0.38378(13) 0.58015(15) 0.0277(5) Uani 1 1 d . . .
C3 C 0.1732(3) 0.38885(15) 0.71962(16) 0.0326(6) Uani 1 1 d . . .
H3 H 0.1342 0.3368 0.7442 0.039 Uiso 1 1 calc R . .
C4 C 0.0816(3) 0.43977(15) 0.65413(16) 0.0322(5) Uani 1 1 d . . .
H4 H -0.0292 0.4278 0.6263 0.039 Uiso 1 1 calc R . .
C5 C 0.1847(3) 0.51240(14) 0.63701(16) 0.0305(5) Uani 1 1 d . . .
H5 H 0.1545 0.5575 0.5961 0.037 Uiso 1 1 calc R . .
C6 C 0.3392(3) 0.50529(15) 0.69163(15) 0.0313(5) Uani 1 1 d . . .
H6 H 0.4314 0.5450 0.6941 0.038 Uiso 1 1 calc R . .
C7 C 0.3330(3) 0.42855(15) 0.74232(15) 0.0320(5) Uani 1 1 d . . .
H7 H 0.4209 0.4076 0.7841 0.038 Uiso 1 1 calc R . .
C8 C 0.3011(3) 0.11948(13) 0.59506(14) 0.0218(5) Uani 1 1 d . . .
C9 C 0.2457(3) 0.06585(15) 0.66431(15) 0.0306(5) Uani 1 1 d . . .
H9 H 0.2390 0.0853 0.7269 0.037 Uiso 1 1 calc R . .
C10 C 0.2000(3) -0.01620(15) 0.64212(17) 0.0375(6) Uani 1 1 d . . .
H10 H 0.1631 -0.0530 0.6900 0.045 Uiso 1 1 calc R . .
C11 C 0.2074(3) -0.04509(15) 0.55153(16) 0.0333(6) Uani 1 1 d . . .
H11 H 0.1744 -0.1013 0.5366 0.040 Uiso 1 1 calc R . .
C12 C 0.2630(3) 0.00805(15) 0.48299(17) 0.0368(6) Uani 1 1 d . . .
H12 H 0.2682 -0.0114 0.4203 0.044 Uiso 1 1 calc R . .
C13 C 0.3118(3) 0.08986(14) 0.50465(15) 0.0313(5) Uani 1 1 d . . .
H13 H 0.3528 0.1258 0.4570 0.038 Uiso 1 1 calc R . .
C14 C 0.4949(3) 0.21175(13) 0.68349(15) 0.0258(5) Uani 1 1 d . . .
C15 C 0.4695(4) 0.23018(15) 0.77701(16) 0.0372(6) Uani 1 1 d . . .
H15 H 0.3556 0.2387 0.7987 0.045 Uiso 1 1 calc R . .
C16 C 0.6122(5) 0.23609(16) 0.83869(19) 0.0536(8) Uani 1 1 d . . .
H16 H 0.5955 0.2497 0.9025 0.064 Uiso 1 1 calc R . .
C17 C 0.7762(4) 0.22246(17) 0.8081(2) 0.0570(9) Uani 1 1 d . . .
H17 H 0.8730 0.2271 0.8505 0.068 Uiso 1 1 calc R . .
C18 C 0.8013(3) 0.20202(17) 0.7160(2) 0.0485(7) Uani 1 1 d . . .
H18 H 0.9152 0.1917 0.6951 0.058 Uiso 1 1 calc R . .
C19 C 0.6609(3) 0.19653(15) 0.65372(17) 0.0338(6) Uani 1 1 d . . .
H19 H 0.6786 0.1822 0.5902 0.041 Uiso 1 1 calc R . .

loop_
_atom_site_aniso_label
_atom_site_aniso_U_11
_atom_site_aniso_U_22
_atom_site_aniso_U_33
_atom_site_aniso_U_23
_atom_site_aniso_U_13
_atom_site_aniso_U_12
Fe1 0.02354(17) 0.01885(17) 0.02127(17) -0.00083(13) -0.00065(12) 0.00091(13)
Cl1 0.0380(3) 0.0286(3) 0.0546(4) 0.0010(3) -0.0244(3) -0.0037(3)
O1 0.0567(11) 0.0489(12) 0.0242(9) 0.0029(8) -0.0034(8) 0.0092(9)
N1 0.0282(10) 0.0189(10) 0.0209(9) -0.0010(7) -0.0045(7) -0.0016(7)
C1 0.0292(12) 0.0258(12) 0.0291(13) -0.0005(10) 0.0016(10) 0.0036(10)
B1 0.0252(13) 0.0235(13) 0.0214(12) -0.0006(10) -0.0022(10) -0.0010(10)
O2 0.0264(9) 0.0351(10) 0.0656(13) 0.0099(9) 0.0051(8) 0.0035(7)
C2 0.0337(14) 0.0183(11) 0.0310(13) 0.0029(9) -0.0033(10) -0.0021(9)
C3 0.0418(14) 0.0288(13) 0.0279(12) -0.0012(10) 0.0118(11) -0.0012(11)
C4 0.0258(12) 0.0344(14) 0.0367(14) -0.0082(11) 0.0059(10) 0.0025(10)
C5 0.0372(13) 0.0226(12) 0.0317(12) -0.0055(10) 0.0021(10) 0.0085(10)
C6 0.0400(13) 0.0236(12) 0.0303(13) -0.0105(10) 0.0018(10) -0.0022(10)
C7 0.0412(14) 0.0316(13) 0.0230(12) -0.0048(10) -0.0008(10) 0.0019(11)
C8 0.0236(11) 0.0178(10) 0.0236(11) -0.0005(9) -0.0048(9) -0.0011(9)
C9 0.0411(14) 0.0294(13) 0.0214(12) -0.0010(10) 0.0022(10) -0.0032(11)
C10 0.0463(15) 0.0283(13) 0.0384(14) 0.0056(11) 0.0081(12) -0.0113(11)
C11 0.0389(14) 0.0229(12) 0.0379(14) -0.0059(11) 0.0004(11) -0.0075(10)
C12 0.0546(16) 0.0281(13) 0.0279(13) -0.0060(11) 0.0023(11) -0.0045(12)
C13 0.0471(15) 0.0236(12) 0.0235(12) -0.0005(9) 0.0058(10) -0.0054(11)
C14 0.0362(13) 0.0156(11) 0.0249(12) 0.0024(9) -0.0109(9) -0.0014(9)
C15 0.0575(16) 0.0263(13) 0.0272(13) -0.0008(10) -0.0100(11) 0.0056(12)
C16 0.099(3) 0.0276(15) 0.0325(15) -0.0032(12) -0.0331(15) 0.0022(15)
C17 0.071(2) 0.0275(15) 0.070(2) 0.0100(15) -0.0486(17) -0.0110(14)
C18 0.0390(15) 0.0371(16) 0.068(2) 0.0192(14) -0.0216(14) -0.0074(12)
C19 0.0331(13) 0.0294(13) 0.0383(14) 0.0094(11) -0.0096(11) -0.0020(10)

loop_
_atom_type_symbol
_atom_type_description
_atom_type_scat_dispersion_real
_atom_type_scat_dispersion_imag
_atom_type_scat_source
C C 0.0033 0.0016 'International Tables Vol C Tables 4.2.6.8 and 6.1.1.4'
H H 0.0000 0.0000 'International Tables Vol C Tables 4.2.6.8 and 6.1.1.4'
B B 0.0013 0.0007 'International Tables Vol C Tables 4.2.6.8 and 6.1.1.4'
N N 0.0061 0.0033 'International Tables Vol C Tables 4.2.6.8 and 6.1.1.4'
O O 0.0106 0.0060 'International Tables Vol C Tables 4.2.6.8 and 6.1.1.4'
Cl Cl 0.1484 0.1585 'International Tables Vol C Tables 4.2.6.8 and 6.1.1.4'
Fe Fe 0.3463 0.8444 'International Tables Vol C Tables 4.2.6.8 and 6.1.1.4'

loop_
_geom_angle_atom_site_label_1
_geom_angle_atom_site_label_2
_geom_angle_atom_site_label_3
_geom_angle
_geom_angle_site_symmetry_1
_geom_angle_site_symmetry_3
_geom_angle_publ_flag
C1 Fe1 C2 91.91(11) . . ?
C1 Fe1 B1 87.47(10) . . ?
C2 Fe1 B1 91.74(10) . . ?
C1 Fe1 C3 136.39(10) . . ?
C2 Fe1 C3 130.83(10) . . ?
B1 Fe1 C3 83.55(9) . . ?
C1 Fe1 C4 100.85(10) . . ?
C2 Fe1 C4 164.12(10) . . ?
B1 Fe1 C4 98.17(10) . . ?
C3 Fe1 C4 39.36(9) . . ?
C1 Fe1 C7 160.08(10) . . ?
C2 Fe1 C7 98.97(10) . . ?
B1 Fe1 C7 108.68(10) . . ?
C3 Fe1 C7 39.44(9) . . ?
C4 Fe1 C7 66.14(10) . . ?
C1 Fe1 C5 94.44(10) . . ?
C2 Fe1 C5 130.70(10) . . ?
B1 Fe1 C5 137.31(9) . . ?
C3 Fe1 C5 66.01(9) . . ?
C4 Fe1 C5 39.57(9) . . ?
C7 Fe1 C5 65.83(9) . . ?
C1 Fe1 C6 122.49(10) . . ?
C2 Fe1 C6 99.34(10) . . ?
B1 Fe1 C6 147.28(9) . . ?
C3 Fe1 C6 65.90(9) . . ?
C4 Fe1 C6 65.84(9) . . ?
C7 Fe1 C6 39.35(9) . . ?
C5 Fe1 C6 38.83(9) . . ?
B1 N1 C14 122.25(18) . . ?
B1 N1 C8 124.70(18) . . ?
C14 N1 C8 113.03(16) . . ?
O1 C1 Fe1 179.0(2) . . ?
N1 B1 Cl1 113.48(17) . . ?
N1 B1 Fe1 130.23(17) . . ?
Cl1 B1 Fe1 116.24(13) . . ?
O2 C2 Fe1 177.0(2) . . ?
C4 C3 C7 108.2(2) . . ?
C4 C3 Fe1 70.44(12) . . ?
C7 C3 Fe1 70.43(13) . . ?
C3 C4 C5 107.9(2) . . ?
C3 C4 Fe1 70.20(12) . . ?
C5 C4 Fe1 71.06(12) . . ?
C6 C5 C4 107.8(2) . . ?
C6 C5 Fe1 70.67(13) . . ?
C4 C5 Fe1 69.37(13) . . ?
C5 C6 C7 108.1(2) . . ?
C5 C6 Fe1 70.50(13) . . ?
C7 C6 Fe1 69.42(13) . . ?
C3 C7 C6 108.0(2) . . ?
C3 C7 Fe1 70.14(13) . . ?
C6 C7 Fe1 71.23(13) . . ?
C13 C8 C9 119.3(2) . . ?
C13 C8 N1 120.65(19) . . ?
C9 C8 N1 120.08(18) . . ?
C8 C9 C10 119.8(2) . . ?
C11 C10 C9 120.8(2) . . ?
C12 C11 C10 119.3(2) . . ?
C11 C12 C13 120.4(2) . . ?
C8 C13 C12 120.4(2) . . ?
C19 C14 C15 119.5(2) . . ?
C19 C14 N1 119.97(19) . . ?
C15 C14 N1 120.5(2) . . ?
C14 C15 C16 119.5(3) . . ?
C17 C16 C15 120.5(3) . . ?
C16 C17 C18 120.1(3) . . ?
C17 C18 C19 120.0(3) . . ?
C14 C19 C18 120.3(2) . . ?

loop_
_geom_bond_atom_site_label_1
_geom_bond_atom_site_label_2
_geom_bond_distance
_geom_bond_site_symmetry_2
_geom_bond_publ_flag
Fe1 C1 1.741(2) . ?
Fe1 C2 1.748(2) . ?
Fe1 B1 2.022(3) . ?
Fe1 C3 2.092(2) . ?
Fe1 C4 2.095(2) . ?
Fe1 C7 2.096(2) . ?
Fe1 C5 2.117(2) . ?
Fe1 C6 2.120(2) . ?
Cl1 B1 1.824(3) . ?
O1 C1 1.149(3) . ?
N1 B1 1.412(3) . ?
N1 C14 1.448(3) . ?
N1 C8 1.454(3) . ?
O2 C2 1.151(3) . ?
C3 C4 1.410(3) . ?
C3 C7 1.413(3) . ?
C4 C5 1.426(3) . ?
C5 C6 1.409(3) . ?
C6 C7 1.419(3) . ?
C8 C13 1.380(3) . ?
C8 C9 1.383(3) . ?
C9 C10 1.384(3) . ?
C10 C11 1.377(3) . ?
C11 C12 1.372(3) . ?
C12 C13 1.385(3) . ?
C14 C19 1.382(3) . ?
C14 C15 1.388(3) . ?
C15 C16 1.392(4) . ?
C16 C17 1.368(4) . ?
C17 C18 1.376(4) . ?
C18 C19 1.383(3) . ?
